data_4108725
loop_
_publ_author_name
'Yasutomo Segawa'
'Yuta Suzuki'
'Makoto Yamashita'
'Kyoko Nozaki'

_publ_section_title
;
 Chemistry of Boryllithium: Synthesis, Structure, and Reactivity
;
_journal_name_full 'Journal of the American Chemical Society'
_journal_page_first 16069
_journal_page_last 16079
_journal_paper_doi 10.1021/ja8057919
_journal_volume 130
_journal_year 2008
_chemical_formula_sum 'C30 H39 B N2'
_chemical_formula_weight 438.44
_chemical_name_systematic
; 
 ? 
;
_space_group_IT_number 2
_symmetry_cell_setting triclinic
_symmetry_space_group_name_Hall '-P 1'
_symmetry_space_group_name_H-M 'P -1'
_atom_sites_solution_hydrogens geom
_atom_sites_solution_primary direct
_atom_sites_solution_secondary difmap
_audit_creation_method SHELXL-97
_cell_angle_alpha 69.23(5)
_cell_angle_beta 67.00(5)
_cell_angle_gamma 75.57(6)
_cell_formula_units_Z 2
_cell_length_a 10.450(6)
_cell_length_b 12.028(9)
_cell_length_c 12.684(7)
_cell_measurement_reflns_used 4050
_cell_measurement_temperature 103.1500
_cell_measurement_theta_max 27.4835
_cell_measurement_theta_min 3.2386
_cell_volume 1360.8(16)
_computing_cell_refinement 'RIGAKU CrystalClear'
_computing_data_collection 'RIGAKU CrystalClear'
_computing_data_reduction 'RIGAKU CrystalClear'
_computing_molecular_graphics ORTEP-III
_computing_structure_refinement 'SHELXL-97 (Sheldrick, 1997)'
_computing_structure_solution SIR-97
_diffrn_ambient_temperature 103(2)
_diffrn_detector_area_resol_mean 7.31
_diffrn_measured_fraction_theta_full 0.972
_diffrn_measured_fraction_theta_max 0.972
_diffrn_measurement_device_type 'RIGAKU/MSC Meacury CCD'
_diffrn_measurement_method 'omega scans'
_diffrn_radiation_monochromator graphite
_diffrn_radiation_source 'fine-focus sealed tube'
_diffrn_radiation_type MoK\a
_diffrn_radiation_wavelength 0.71070
_diffrn_reflns_av_R_equivalents 0.0350
_diffrn_reflns_av_sigmaI/netI 0.0524
_diffrn_reflns_limit_h_max 11
_diffrn_reflns_limit_h_min -12
_diffrn_reflns_limit_k_max 14
_diffrn_reflns_limit_k_min -13
_diffrn_reflns_limit_l_max 15
_diffrn_reflns_limit_l_min -15
_diffrn_reflns_number 8742
_diffrn_reflns_theta_full 25.00
_diffrn_reflns_theta_max 25.00
_diffrn_reflns_theta_min 3.24
_exptl_absorpt_coefficient_mu 0.061
_exptl_absorpt_correction_T_max 0.9760
_exptl_absorpt_correction_T_min 0.9672
_exptl_absorpt_correction_type multi-scan
_exptl_absorpt_process_details 'Jacobson, R. (1998) Private communication'
_exptl_crystal_colour Colorless
_exptl_crystal_density_diffrn 1.070
_exptl_crystal_description Block
_exptl_crystal_F_000 476
_exptl_crystal_size_max 0.55
_exptl_crystal_size_mid 0.50
_exptl_crystal_size_min 0.40
_refine_diff_density_max 0.376
_refine_diff_density_min -0.235
_refine_diff_density_rms 0.053
_refine_ls_extinction_method none
_refine_ls_goodness_of_fit_ref 1.038
_refine_ls_hydrogen_treatment mixed
_refine_ls_matrix_type full
_refine_ls_number_parameters 310
_refine_ls_number_reflns 4669
_refine_ls_number_restraints 0
_refine_ls_restrained_S_all 1.038
_refine_ls_R_factor_all 0.0834
_refine_ls_R_factor_gt 0.0629
_refine_ls_shift/su_max 0.000
_refine_ls_shift/su_mean 0.000
_refine_ls_structure_factor_coef Fsqd
_refine_ls_weighting_details 'calc w=1/[\s^2^(Fo^2^)+(0.1101P)^2^+0.0000P] where P=(Fo^2^+2Fc^2^)/3'
_refine_ls_weighting_scheme calc
_refine_ls_wR_factor_gt 0.1622
_refine_ls_wR_factor_ref 0.1813
_reflns_number_gt 3328
_reflns_number_total 4669
_reflns_threshold_expression >2sigma(I)
_cod_data_source_file ja8057919_si_002_10.cif
_cod_data_source_block 38c
_cod_original_cell_volume 1360.6(15)
_cod_database_code 4108725

loop_
_symmetry_equiv_pos_as_xyz
'x, y, z'
'-x, -y, -z'

loop_
_atom_site_label
_atom_site_type_symbol
_atom_site_fract_x
_atom_site_fract_y
_atom_site_fract_z
_atom_site_U_iso_or_equiv
_atom_site_adp_type
_atom_site_occupancy
_atom_site_symmetry_multiplicity
_atom_site_calc_flag
_atom_site_refinement_flags
B1 B 0.4092(2) 0.1767(2) 0.8506(2) 0.0288(5) Uani 1 1 d .
N1 N 0.27078(16) 0.23442(14) 0.89246(14) 0.0266(4) Uani 1 1 d .
C1 C 0.21001(19) 0.26571(16) 0.80363(16) 0.0251(4) Uani 1 1 d .
C2 C 0.30955(19) 0.22830(16) 0.70497(17) 0.0251(4) Uani 1 1 d .
N2 N 0.43150(15) 0.17411(14) 0.73294(13) 0.0253(4) Uani 1 1 d .
C3 C 0.0798(2) 0.32387(18) 0.80010(19) 0.0332(5) Uani 1 1 d .
H2 H 0.0129 0.3495 0.8661 0.040 Uiso 1 1 calc R
C4 C 0.0488(2) 0.3439(2) 0.6973(2) 0.0428(6) Uani 1 1 d .
H3 H -0.0402 0.3845 0.6929 0.051 Uiso 1 1 calc R
C5 C 0.1459(2) 0.3058(2) 0.6007(2) 0.0423(6) Uani 1 1 d .
H4 H 0.1215 0.3197 0.5320 0.051 Uiso 1 1 calc R
C6 C 0.2777(2) 0.24776(18) 0.60322(19) 0.0336(5) Uani 1 1 d .
H5 H 0.3442 0.2222 0.5370 0.040 Uiso 1 1 calc R
C7 C 0.20201(19) 0.26176(18) 1.00540(17) 0.0272(5) Uani 1 1 d .
C8 C 0.1317(2) 0.17523(17) 1.10622(17) 0.0293(5) Uani 1 1 d .
C9 C 0.0813(2) 0.19972(19) 1.21592(18) 0.0359(5) Uani 1 1 d .
H6 H 0.0337 0.1423 1.2859 0.043 Uiso 1 1 calc R
C10 C 0.0989(2) 0.30576(19) 1.22538(19) 0.0393(6) Uani 1 1 d .
H7 H 0.0661 0.3194 1.3015 0.047 Uiso 1 1 calc R
C11 C 0.1643(2) 0.39185(19) 1.12399(19) 0.0362(5) Uani 1 1 d .
H8 H 0.1746 0.4650 1.1310 0.043 Uiso 1 1 calc R
C12 C 0.2154(2) 0.37264(18) 1.01162(17) 0.0302(5) Uani 1 1 d .
C13 C 0.1083(2) 0.05864(17) 1.09909(18) 0.0311(5) Uani 1 1 d .
H9 H 0.1505 0.0586 1.0135 0.037 Uiso 1 1 calc R
C14 C -0.0469(2) 0.0485(2) 1.1398(2) 0.0459(6) Uani 1 1 d .
H10 H -0.0907 0.0474 1.2239 0.069 Uiso 1 1 calc R
H11 H -0.0582 -0.0258 1.1308 0.069 Uiso 1 1 calc R
H12 H -0.0918 0.1173 1.0908 0.069 Uiso 1 1 calc R
C15 C 0.1815(3) -0.0490(2) 1.1710(3) 0.0531(7) Uani 1 1 d .
H13 H 0.2811 -0.0406 1.1441 0.080 Uiso 1 1 calc R
H14 H 0.1720 -0.1224 1.1592 0.080 Uiso 1 1 calc R
H15 H 0.1388 -0.0535 1.2561 0.080 Uiso 1 1 calc R
C16 C 0.2855(2) 0.46757(19) 0.89964(18) 0.0362(5) Uani 1 1 d .
H16 H 0.2830 0.4493 0.8295 0.043 Uiso 1 1 calc R
C17 C 0.4381(2) 0.4638(3) 0.8831(2) 0.0599(8) Uani 1 1 d .
H17 H 0.4441 0.4836 0.9495 0.090 Uiso 1 1 calc R
H18 H 0.4816 0.5221 0.8074 0.090 Uiso 1 1 calc R
H19 H 0.4872 0.3832 0.8818 0.090 Uiso 1 1 calc R
C18 C 0.2054(3) 0.5922(2) 0.8998(2) 0.0522(7) Uani 1 1 d .
H20 H 0.1048 0.5886 0.9253 0.078 Uiso 1 1 calc R
H21 H 0.2361 0.6474 0.8191 0.078 Uiso 1 1 calc R
H22 H 0.2240 0.6206 0.9553 0.078 Uiso 1 1 calc R
C19 C 0.55582(19) 0.12521(17) 0.65288(16) 0.0242(4) Uani 1 1 d .
C20 C 0.6601(2) 0.19810(17) 0.57395(17) 0.0279(5) Uani 1 1 d .
C21 C 0.7845(2) 0.14424(19) 0.50609(18) 0.0315(5) Uani 1 1 d .
H23 H 0.8576 0.1914 0.4528 0.038 Uiso 1 1 calc R
C22 C 0.8033(2) 0.02401(19) 0.51496(18) 0.0330(5) Uani 1 1 d .
H24 H 0.8892 -0.0109 0.4686 0.040 Uiso 1 1 calc R
C23 C 0.6976(2) -0.04591(18) 0.59099(18) 0.0306(5) Uani 1 1 d .
H25 H 0.7116 -0.1285 0.5958 0.037 Uiso 1 1 calc R
C24 C 0.57092(19) 0.00288(17) 0.66069(17) 0.0266(4) Uani 1 1 d .
C25 C 0.6432(2) 0.33029(18) 0.56276(18) 0.0302(5) Uani 1 1 d .
H26 H 0.5452 0.3529 0.6127 0.036 Uiso 1 1 calc R
C26 C 0.7434(3) 0.3569(2) 0.6099(2) 0.0454(6) Uani 1 1 d .
H27 H 0.7274 0.3088 0.6934 0.068 Uiso 1 1 calc R
H28 H 0.7264 0.4422 0.6048 0.068 Uiso 1 1 calc R
H29 H 0.8405 0.3367 0.5615 0.068 Uiso 1 1 calc R
C27 C 0.6635(2) 0.4073(2) 0.4334(2) 0.0429(6) Uani 1 1 d .
H30 H 0.7579 0.3851 0.3819 0.064 Uiso 1 1 calc R
H31 H 0.6515 0.4921 0.4289 0.064 Uiso 1 1 calc R
H32 H 0.5939 0.3940 0.4065 0.064 Uiso 1 1 calc R
C28 C 0.4551(2) -0.07421(18) 0.74392(17) 0.0313(5) Uani 1 1 d .
H33 H 0.3661 -0.0189 0.7642 0.038 Uiso 1 1 calc R
C29 C 0.4342(2) -0.1541(2) 0.6824(2) 0.0427(6) Uani 1 1 d .
H34 H 0.4309 -0.1061 0.6026 0.064 Uiso 1 1 calc R
H35 H 0.3459 -0.1881 0.7302 0.064 Uiso 1 1 calc R
H36 H 0.5123 -0.2191 0.6750 0.064 Uiso 1 1 calc R
C30 C 0.4823(3) -0.1465(2) 0.8599(2) 0.0527(7) Uani 1 1 d .
H37 H 0.5669 -0.2042 0.8435 0.079 Uiso 1 1 calc R
H38 H 0.4021 -0.1896 0.9150 0.079 Uiso 1 1 calc R
H39 H 0.4953 -0.0925 0.8963 0.079 Uiso 1 1 calc R
H1 H 0.484(2) 0.1408(19) 0.901(2) 0.039(6) Uiso 1 1 d .

loop_
_atom_site_aniso_label
_atom_site_aniso_U_11
_atom_site_aniso_U_22
_atom_site_aniso_U_33
_atom_site_aniso_U_23
_atom_site_aniso_U_13
_atom_site_aniso_U_12
B1 0.0280(12) 0.0330(12) 0.0228(11) -0.0120(9) -0.0018(9) -0.0044(10)
N1 0.0269(9) 0.0307(9) 0.0190(8) -0.0112(7) -0.0003(7) -0.0047(7)
C1 0.0252(10) 0.0256(10) 0.0219(10) -0.0080(8) -0.0016(8) -0.0076(8)
C2 0.0259(10) 0.0262(10) 0.0229(10) -0.0105(8) -0.0015(8) -0.0087(8)
N2 0.0228(8) 0.0309(9) 0.0200(8) -0.0119(7) -0.0004(7) -0.0045(7)
C3 0.0295(11) 0.0366(11) 0.0333(11) -0.0181(9) -0.0051(9) -0.0012(9)
C4 0.0317(12) 0.0566(15) 0.0424(13) -0.0231(11) -0.0130(10) 0.0042(10)
C5 0.0388(13) 0.0602(15) 0.0346(12) -0.0221(11) -0.0164(10) 0.0013(11)
C6 0.0345(12) 0.0387(12) 0.0299(11) -0.0177(9) -0.0064(9) -0.0043(9)
C7 0.0258(10) 0.0325(11) 0.0204(10) -0.0131(8) -0.0007(8) -0.0022(8)
C8 0.0288(11) 0.0306(11) 0.0226(10) -0.0097(8) -0.0013(8) -0.0029(9)
C9 0.0397(12) 0.0381(12) 0.0224(11) -0.0104(9) -0.0009(9) -0.0055(10)
C10 0.0456(13) 0.0434(13) 0.0254(11) -0.0191(10) -0.0020(10) -0.0027(10)
C11 0.0427(13) 0.0370(12) 0.0301(11) -0.0193(10) -0.0052(10) -0.0043(10)
C12 0.0312(11) 0.0313(11) 0.0242(10) -0.0115(9) -0.0010(8) -0.0057(9)
C13 0.0332(11) 0.0295(11) 0.0250(10) -0.0092(9) -0.0020(9) -0.0056(9)
C14 0.0376(13) 0.0524(15) 0.0473(14) -0.0222(12) -0.0051(11) -0.0084(11)
C15 0.0570(16) 0.0377(13) 0.0667(18) -0.0170(12) -0.0260(14) 0.0022(12)
C16 0.0433(13) 0.0344(11) 0.0273(11) -0.0127(9) 0.0021(9) -0.0161(10)
C17 0.0459(16) 0.0748(19) 0.0526(17) -0.0151(14) -0.0014(13) -0.0265(14)
C18 0.0651(17) 0.0331(13) 0.0433(14) -0.0081(11) 0.0018(12) -0.0175(12)
C19 0.0205(10) 0.0317(11) 0.0185(9) -0.0108(8) -0.0009(8) -0.0040(8)
C20 0.0295(11) 0.0325(11) 0.0223(10) -0.0104(9) -0.0067(8) -0.0044(9)
C21 0.0267(11) 0.0375(11) 0.0255(10) -0.0122(9) 0.0005(8) -0.0068(9)
C22 0.0288(11) 0.0389(12) 0.0284(11) -0.0171(9) -0.0011(9) -0.0023(9)
C23 0.0317(11) 0.0297(11) 0.0292(11) -0.0149(9) -0.0043(9) -0.0024(9)
C24 0.0274(11) 0.0313(10) 0.0216(10) -0.0102(8) -0.0051(8) -0.0056(8)
C25 0.0295(11) 0.0320(11) 0.0262(11) -0.0098(9) -0.0027(8) -0.0077(9)
C26 0.0548(15) 0.0358(12) 0.0531(15) -0.0148(11) -0.0215(12) -0.0098(11)
C27 0.0491(14) 0.0378(12) 0.0322(12) -0.0072(10) -0.0084(10) -0.0021(10)
C28 0.0305(11) 0.0329(11) 0.0268(11) -0.0125(9) 0.0002(9) -0.0083(9)
C29 0.0475(14) 0.0409(13) 0.0373(13) -0.0144(10) 0.0001(10) -0.0206(11)
C30 0.0592(16) 0.0621(16) 0.0283(12) -0.0016(11) -0.0060(11) -0.0245(13)

loop_
_atom_type_symbol
_atom_type_description
_atom_type_scat_dispersion_real
_atom_type_scat_dispersion_imag
_atom_type_scat_source
C C 0.0033 0.0016 'International Tables Vol C Tables 4.2.6.8 and 6.1.1.4'
H H 0.0000 0.0000 'International Tables Vol C Tables 4.2.6.8 and 6.1.1.4'
B B 0.0013 0.0007 'International Tables Vol C Tables 4.2.6.8 and 6.1.1.4'
N N 0.0061 0.0033 'International Tables Vol C Tables 4.2.6.8 and 6.1.1.4'

loop_
_geom_angle_atom_site_label_1
_geom_angle_atom_site_label_2
_geom_angle_atom_site_label_3
_geom_angle
N1 B1 N2 106.64(19)
N1 B1 H1 125.7(12)
N2 B1 H1 127.7(12)
C1 N1 B1 108.65(17)
C1 N1 C7 124.10(16)
B1 N1 C7 127.22(18)
C3 C1 N1 131.09(18)
C3 C1 C2 120.80(19)
N1 C1 C2 108.10(17)
C6 C2 N2 130.98(18)
C6 C2 C1 120.82(19)
N2 C2 C1 108.20(17)
C2 N2 B1 108.41(17)
C2 N2 C19 123.68(16)
B1 N2 C19 127.91(17)
C1 C3 C4 118.11(19)
C1 C3 H2 120.9
C4 C3 H2 120.9
C3 C4 C5 121.2(2)
C3 C4 H3 119.4
C5 C4 H3 119.4
C6 C5 C4 121.0(2)
C6 C5 H4 119.5
C4 C5 H4 119.5
C2 C6 C5 118.0(2)
C2 C6 H5 121.0
C5 C6 H5 121.0
C8 C7 C12 122.09(19)
C8 C7 N1 119.41(18)
C12 C7 N1 118.38(18)
C9 C8 C7 117.48(19)
C9 C8 C13 120.00(19)
C7 C8 C13 122.51(18)
C10 C9 C8 121.5(2)
C10 C9 H6 119.2
C8 C9 H6 119.2
C11 C10 C9 120.0(2)
C11 C10 H7 120.0
C9 C10 H7 120.0
C10 C11 C12 120.8(2)
C10 C11 H8 119.6
C12 C11 H8 119.6
C11 C12 C7 117.91(19)
C11 C12 C16 121.10(19)
C7 C12 C16 120.99(18)
C15 C13 C14 110.6(2)
C15 C13 C8 111.08(19)
C14 C13 C8 111.60(18)
C15 C13 H9 107.8
C14 C13 H9 107.8
C8 C13 H9 107.8
C13 C14 H10 109.5
C13 C14 H11 109.5
H10 C14 H11 109.5
C13 C14 H12 109.5
H10 C14 H12 109.5
H11 C14 H12 109.5
C13 C15 H13 109.5
C13 C15 H14 109.5
H13 C15 H14 109.5
C13 C15 H15 109.5
H13 C15 H15 109.5
H14 C15 H15 109.5
C17 C16 C12 111.7(2)
C17 C16 C18 111.3(2)
C12 C16 C18 111.28(18)
C17 C16 H16 107.4
C12 C16 H16 107.4
C18 C16 H16 107.4
C16 C17 H17 109.5
C16 C17 H18 109.5
H17 C17 H18 109.5
C16 C17 H19 109.5
H17 C17 H19 109.5
H18 C17 H19 109.5
C16 C18 H20 109.5
C16 C18 H21 109.5
H20 C18 H21 109.5
C16 C18 H22 109.5
H20 C18 H22 109.5
H21 C18 H22 109.5
C20 C19 C24 122.05(18)
C20 C19 N2 119.49(18)
C24 C19 N2 118.39(17)
C21 C20 C19 117.59(19)
C21 C20 C25 119.99(19)
C19 C20 C25 122.40(18)
C22 C21 C20 121.3(2)
C22 C21 H23 119.3
C20 C21 H23 119.3
C21 C22 C23 120.28(19)
C21 C22 H24 119.9
C23 C22 H24 119.9
C22 C23 C24 121.02(19)
C22 C23 H25 119.5
C24 C23 H25 119.5
C23 C24 C19 117.65(18)
C23 C24 C28 120.83(18)
C19 C24 C28 121.50(18)
C20 C25 C27 111.24(18)
C20 C25 C26 111.79(18)
C27 C25 C26 110.35(19)
C20 C25 H26 107.8
C27 C25 H26 107.8
C26 C25 H26 107.8
C25 C26 H27 109.5
C25 C26 H28 109.5
H27 C26 H28 109.5
C25 C26 H29 109.5
H27 C26 H29 109.5
H28 C26 H29 109.5
C25 C27 H30 109.5
C25 C27 H31 109.5
H30 C27 H31 109.5
C25 C27 H32 109.5
H30 C27 H32 109.5
H31 C27 H32 109.5
C30 C28 C24 111.01(19)
C30 C28 C29 111.9(2)
C24 C28 C29 111.36(17)
C30 C28 H33 107.4
C24 C28 H33 107.4
C29 C28 H33 107.4
C28 C29 H34 109.5
C28 C29 H35 109.5
H34 C29 H35 109.5
C28 C29 H36 109.5
H34 C29 H36 109.5
H35 C29 H36 109.5
C28 C30 H37 109.5
C28 C30 H38 109.5
H37 C30 H38 109.5
C28 C30 H39 109.5
H37 C30 H39 109.5
H38 C30 H39 109.5

loop_
_geom_bond_atom_site_label_1
_geom_bond_atom_site_label_2
_geom_bond_distance
B1 N1 1.420(3)
B1 N2 1.428(3)
B1 H1 1.11(2)
N1 C1 1.398(3)
N1 C7 1.445(2)
C1 C3 1.376(3)
C1 C2 1.414(3)
C2 C6 1.383(3)
C2 N2 1.396(3)
N2 C19 1.441(3)
C3 C4 1.389(3)
C3 H2 0.9500
C4 C5 1.391(3)
C4 H3 0.9500
C5 C6 1.388(3)
C5 H4 0.9500
C6 H5 0.9500
C7 C8 1.400(3)
C7 C12 1.407(3)
C8 C9 1.393(3)
C8 C13 1.521(3)
C9 C10 1.385(3)
C9 H6 0.9500
C10 C11 1.384(3)
C10 H7 0.9500
C11 C12 1.395(3)
C11 H8 0.9500
C12 C16 1.520(3)
C13 C15 1.519(3)
C13 C14 1.520(3)
C13 H9 1.0000
C14 H10 0.9800
C14 H11 0.9800
C14 H12 0.9800
C15 H13 0.9800
C15 H14 0.9800
C15 H15 0.9800
C16 C17 1.516(3)
C16 C18 1.524(3)
C16 H16 1.0000
C17 H17 0.9800
C17 H18 0.9800
C17 H19 0.9800
C18 H20 0.9800
C18 H21 0.9800
C18 H22 0.9800
C19 C20 1.399(3)
C19 C24 1.412(3)
C20 C21 1.397(3)
C20 C25 1.516(3)
C21 C22 1.379(3)
C21 H23 0.9500
C22 C23 1.382(3)
C22 H24 0.9500
C23 C24 1.395(3)
C23 H25 0.9500
C24 C28 1.518(3)
C25 C27 1.531(3)
C25 C26 1.532(3)
C25 H26 1.0000
C26 H27 0.9800
C26 H28 0.9800
C26 H29 0.9800
C27 H30 0.9800
C27 H31 0.9800
C27 H32 0.9800
C28 C30 1.516(3)
C28 C29 1.534(3)
C28 H33 1.0000
C29 H34 0.9800
C29 H35 0.9800
C29 H36 0.9800
C30 H37 0.9800
C30 H38 0.9800
C30 H39 0.9800

loop_
_geom_torsion_atom_site_label_1
_geom_torsion_atom_site_label_2
_geom_torsion_atom_site_label_3
_geom_torsion_atom_site_label_4
_geom_torsion
N2 B1 N1 C1 0.2(2)
N2 B1 N1 C7 -177.74(17)
B1 N1 C1 C3 -179.1(2)
C7 N1 C1 C3 -1.1(3)
B1 N1 C1 C2 -0.1(2)
C7 N1 C1 C2 177.92(17)
C3 C1 C2 C6 -0.9(3)
N1 C1 C2 C6 179.97(17)
C3 C1 C2 N2 179.08(16)
N1 C1 C2 N2 0.0(2)
C6 C2 N2 B1 -179.8(2)
C1 C2 N2 B1 0.2(2)
C6 C2 N2 C19 0.1(3)
C1 C2 N2 C19 -179.87(16)
N1 B1 N2 C2 -0.3(2)
N1 B1 N2 C19 179.80(16)
N1 C1 C3 C4 179.30(19)
C2 C1 C3 C4 0.4(3)
C1 C3 C4 C5 0.5(3)
C3 C4 C5 C6 -0.9(4)
N2 C2 C6 C5 -179.51(19)
C1 C2 C6 C5 0.5(3)
C4 C5 C6 C2 0.4(3)
C1 N1 C7 C8 95.6(2)
B1 N1 C7 C8 -86.7(3)
C1 N1 C7 C12 -88.1(2)
B1 N1 C7 C12 89.6(3)
C12 C7 C8 C9 -3.5(3)
N1 C7 C8 C9 172.57(18)
C12 C7 C8 C13 175.85(18)
N1 C7 C8 C13 -8.1(3)
C7 C8 C9 C10 0.4(3)
C13 C8 C9 C10 -179.01(19)
C8 C9 C10 C11 1.9(3)
C9 C10 C11 C12 -1.1(3)
C10 C11 C12 C7 -1.9(3)
C10 C11 C12 C16 179.1(2)
C8 C7 C12 C11 4.3(3)
N1 C7 C12 C11 -171.83(18)
C8 C7 C12 C16 -176.77(18)
N1 C7 C12 C16 7.1(3)
C9 C8 C13 C15 -63.0(3)
C7 C8 C13 C15 117.6(2)
C9 C8 C13 C14 60.9(3)
C7 C8 C13 C14 -118.4(2)
C11 C12 C16 C17 82.0(3)
C7 C12 C16 C17 -96.9(3)
C11 C12 C16 C18 -43.1(3)
C7 C12 C16 C18 138.0(2)
C2 N2 C19 C20 91.0(2)
B1 N2 C19 C20 -89.1(3)
C2 N2 C19 C24 -91.8(2)
B1 N2 C19 C24 88.1(2)
C24 C19 C20 C21 -3.1(3)
N2 C19 C20 C21 174.02(17)
C24 C19 C20 C25 178.44(17)
N2 C19 C20 C25 -4.4(3)
C19 C20 C21 C22 1.0(3)
C25 C20 C21 C22 179.53(18)
C20 C21 C22 C23 0.7(3)
C21 C22 C23 C24 -0.5(3)
C22 C23 C24 C19 -1.5(3)
C22 C23 C24 C28 179.91(19)
C20 C19 C24 C23 3.3(3)
N2 C19 C24 C23 -173.83(17)
C20 C19 C24 C28 -178.07(18)
N2 C19 C24 C28 4.8(3)
C21 C20 C25 C27 57.4(2)
C19 C20 C25 C27 -124.2(2)
C21 C20 C25 C26 -66.4(3)
C19 C20 C25 C26 112.0(2)
C23 C24 C28 C30 80.7(3)
C19 C24 C28 C30 -97.9(2)
C23 C24 C28 C29 -44.8(3)
C19 C24 C28 C29 136.6(2)

loop_
_cod_related_entry_id
_cod_related_entry_database
_cod_related_entry_code
1 ChemSpider 30660191
